data_2003948
loop_
_publ_author_name
'Becker, P.'
'Bohat\'y, L.'
'Fr\"ohlich, R.'

_publ_section_title
;
 CsNbOB~2~O~5~: the Basic Structure Type of the Borates
 <i>AM</i>OB~2~O~5~ (<i>A</i> = K, Rb, Cs, Tl; <i>M</i> = Nb, Ta)
;
_journal_issue 9
_journal_name_full 'Acta Crystallographica Section C'
_journal_page_first 1721
_journal_page_last 1723
_journal_paper_doi 10.1107/S0108270195002617
_journal_volume 51
_journal_year 1995
_chemical_compound_source 'see text'
_chemical_formula_sum 'B2 Cs Nb O6'
_chemical_formula_weight 343.44
_space_group_IT_number 31
_symmetry_cell_setting orthorhombic
_symmetry_space_group_name_Hall 'P 2ac -2'
_symmetry_space_group_name_H-M 'P m n 21'
_atom_type_scat_source IntTabC
_cell_angle_alpha 90
_cell_angle_beta 90
_cell_angle_gamma 90
_cell_formula_units_Z 2
_cell_length_a 7.5320(10)
_cell_length_b 3.9920(10)
_cell_length_c 9.7280(10)
_cell_measurement_reflns_used 25
_cell_measurement_temperature 293(2)
_cell_measurement_theta_max 25.76
_cell_measurement_theta_min 11.25
_cell_volume 292.50(9)
_diffrn_measurement_device 'Enraf-Nonius CAD-4'
_diffrn_measurement_method \w/2\q
_diffrn_radiation_type MoK\a
_diffrn_radiation_wavelength .71073
_diffrn_reflns_av_R_equivalents .0093
_diffrn_reflns_limit_h_max 0
_diffrn_reflns_limit_h_min -011
_diffrn_reflns_limit_k_max 0
_diffrn_reflns_limit_k_min -06
_diffrn_reflns_limit_l_max 15
_diffrn_reflns_limit_l_min -015
_diffrn_reflns_number 1355
_diffrn_reflns_theta_max 34.20
_diffrn_standards_decay_% 0
_diffrn_standards_interval_count '200 (orientation'
_diffrn_standards_interval_time '120 (intensity)'
_diffrn_standards_number
;3 intensity and 2 orientation control refletions; orientation control
every 200 reflections, intensity control every 120 mins
;
_exptl_absorpt_coefficient_mu 8.149
_exptl_absorpt_correction_T_max .999
_exptl_absorpt_correction_T_min .949
_exptl_absorpt_correction_type 'empirical psi scan'
_exptl_crystal_colour colourless
_exptl_crystal_density_diffrn 3.899
_exptl_crystal_description cube
_exptl_crystal_size_max .12
_exptl_crystal_size_mid .12
_exptl_crystal_size_min .12
_refine_diff_density_max 1.764
_refine_diff_density_min -03.28
_refine_ls_abs_structure_details '\c = 0.00(2) (Flack, 1983)'
_refine_ls_extinction_coef '\c = 0.111(5)'
_refine_ls_extinction_method 'empirical, F~c~^*^ = |F~c~|k(1+0.001\cF~c~^2^\l^3^/sin2\q)^-1/4^'
_refine_ls_goodness_of_fit_obs 1.023
_refine_ls_number_parameters 53
_refine_ls_number_reflns 1293
_refine_ls_R_factor_obs .0241
_refine_ls_shift/esd_max .001
_refine_ls_structure_factor_coef Fsqd
_refine_ls_weighting_details 'w = 1/[\s^2^(F~o~^2^)+(0.060P)^2^ where P = (F~o~^2^+2F~c~^2^)/3'
_refine_ls_weighting_scheme calc
_refine_ls_wR_factor_obs .0661
_reflns_number_observed 1279
_reflns_number_total 1293
_reflns_observed_criterion I>2\s(I)
_cod_data_source_file sh1104.cif
_cod_data_source_block sh1104a
_cod_depositor_comments
;
The following automatic conversions were performed:

'_refine_ls_weighting_scheme' value 'w =
1/[\s^2^(F~o~^2^)+(0.060P)^2^ where P = (F~o~^2^+2F~c~^2^)/3' was
changed to 'calc'. New tag '_refine_ls_weighting_details' was
created. The value of the new tag was set to 'w =
1/[\s^2^(F~o~^2^)+(0.060P)^2^ where P = (F~o~^2^+2F~c~^2^)/3'.

Automatic conversion script
Id: cif_fix_values 3143 2015-03-26 13:38:13Z robertas 
;
_cod_original_cell_volume 292.5
_cod_database_code 2003948

loop_
_symmetry_equiv_pos_as_xyz
x,y,z
1/2-x,-y,1/2+z
1/2+x,-y,1/2+z
-x,y,z

loop_
_atom_site_label
_atom_site_fract_x
_atom_site_fract_y
_atom_site_fract_z
_atom_site_U_iso_or_equiv
Nb .0000 .38460(10) .99580(10) .0060(10)
Cs .5000 .97170(10) .10470(10) .0200(10)
O(1) .1787(3) .4455(8) .1480(2) .0150(10)
O(2) .1893(4) .4386(9) .8612(3) .0200(10)
O(3) .5000 .4646(13) .8496(4) .0190(10)
O(4) .5000 .0602(11) .4956(6) .0260(10)
B .3363(4) .4877(9) .7839(4) .0130(10)

loop_
_geom_angle_atom_site_label_1
_geom_angle_atom_site_label_2
_geom_angle_atom_site_label_3
_geom_angle_site_symmetry_1
_geom_angle_site_symmetry_3
_geom_angle
_geom_angle_publ_flag
O(4) Nb O(4) 2_555 2_565 179.9(3) yes
O(2) Nb O(1) . 1_556 89.50(10) yes
O(2) Nb O(1) 4_555 4_556 89.50(10) yes
O(2) Nb O(4) . 2_565 83.60(10) yes
O(2) Nb O(4) . 2_565 83.60(10) yes
O(2) Nb O(2) 4_555 . 94.1(2) yes
O(2) B O(1) . 2_565 120.2(3) yes
O(1) B O(3) 2_565 . 122.4(3) yes
B O(3) B . 4_655 124.7(4) yes

loop_
_geom_bond_atom_site_label_1
_geom_bond_atom_site_label_2
_geom_bond_site_symmetry_2
_geom_bond_distance
_geom_bond_publ_flag
Nb O(4) 2_555 1.775(5) yes
Nb O(2) . 1.948(3) yes
Nb O(2) 4_555 1.948(3) yes
Nb O(1) 1_556 2.016(3) yes
Nb O(1) 4_556 2.016(2) yes
Nb O(4) 2_565 2.217(5) yes
B O(1) 2_565 1.353(4) yes
B O(2) . 1.353(4) yes
B O(3) . 1.392(4) yes
Cs O(1) 4_665 3.101(3) yes
Cs O(1) 1_565 3.101(3) yes
Cs O(1) . 3.232(3) yes
Cs O(1) 4_655 3.232(3) yes
Cs O(2) 3_564 3.308(3) yes
Cs O(2) 2_564 3.308(3) yes
Cs O(3) 1_564 3.167(4) yes
Cs O(3) 1_554 3.202(5) yes
Cs B 3_564 3.580(4) yes
Cs B 2_564 3.580(4) yes
Nb Cs . 4.0613(6) no
Nb Cs . 4.2454(5) no
Nb Cs . 4.2454(5) no
Nb Cs . 4.5605(6) no
Nb Cs . 4.5605(6) no
Cs O(2) . 3.715(4) no
Cs O(2) . 3.715(4) no
O(1) B . 1.353(4) no
O(1) Nb . 2.016(3) no
O(1) Cs . 3.101(3) no
O(2) B . 1.353(5) no
O(2) Nb . 1.948(3) no
O(2) Cs . 3.308(3) no
O(2) Cs . 3.715(3) no
O(3) B . 1.392(4) no
O(3) B . 1.392(4) no
O(3) Cs . 3.167(5) no
O(4) Nb . 1.775(5) no
O(4) Nb . 2.217(5) no
B Cs . 3.580(4) no
B Cs . 3.757(4) no
B Cs . 3.937(4) no
